data_7152047
loop_
_publ_author_name
'Chen, Jung-Hsuan'
'Chang, Chihliang'
'Chang, Hui-Ju'
'Chen, Kwunmin'

_publ_section_title
;
 Synthesis of 2,3,5,6-tetrahydro-1-alkyl/aryl-1H-benzo[f]chromen-3-ol
 derivatives from \b-tetralones and \a,\b-unsaturated aldehydes.
;
_journal_issue 21
_journal_name_full 'Organic &amp; biomolecular chemistry'
_journal_page_first 7510
_journal_page_last 7516
_journal_paper_doi 10.1039/c1ob05966a
_journal_volume 9
_journal_year 2011
_chemical_formula_moiety 'C19 H15 N O3'
_chemical_formula_sum 'C19 H15 N O3'
_chemical_formula_weight 305.32
_chemical_melting_point 463.4(2)
_chemical_name_systematic
;
(E)-1-((E)-3-(4-nitrophenyl)allylidene)-
3,4-dihydronaphthalen-2(1H)-one
;
_space_group_IT_number 61
_symmetry_cell_setting orthorhombic
_symmetry_space_group_name_Hall '-P 2ac 2ab'
_symmetry_space_group_name_H-M 'P b c a'
_atom_sites_solution_hydrogens geom
_atom_sites_solution_primary direct
_atom_sites_solution_secondary difmap
_audit_creation_method SHELXL-97
_cell_angle_alpha 90.00
_cell_angle_beta 90.00
_cell_angle_gamma 90.00
_cell_formula_units_Z 8
_cell_length_a 7.5097(5)
_cell_length_b 14.8345(10)
_cell_length_c 27.016(2)
_cell_measurement_reflns_used 0
_cell_measurement_temperature 200(2)
_cell_measurement_theta_max 0
_cell_measurement_theta_min 0
_cell_volume 3009.7(4)
_computing_molecular_graphics 'Ortep-3 for Windows (Farrugia, 1997)'
_computing_publication_material 'WinGX publication routines (Farrugia, 1999)'
_computing_structure_refinement 'SHELXL-97 (Sheldrick, 1997)'
_computing_structure_solution 'SHELXS-86 (Sheldrick, 1986)'
_diffrn_ambient_temperature 200(2)
_diffrn_measured_fraction_theta_full 0.994
_diffrn_measured_fraction_theta_max 0.994
_diffrn_radiation_monochromator graphite
_diffrn_radiation_source 'fine-focus sealed tube'
_diffrn_radiation_type MoK\a
_diffrn_radiation_wavelength 0.71073
_diffrn_reflns_av_R_equivalents 0.0547
_diffrn_reflns_av_sigmaI/netI 0.0372
_diffrn_reflns_limit_h_max 8
_diffrn_reflns_limit_h_min -8
_diffrn_reflns_limit_k_max 17
_diffrn_reflns_limit_k_min -17
_diffrn_reflns_limit_l_max 31
_diffrn_reflns_limit_l_min -25
_diffrn_reflns_number 18103
_diffrn_reflns_theta_full 25.00
_diffrn_reflns_theta_max 25.00
_diffrn_reflns_theta_min 1.51
_exptl_absorpt_coefficient_mu 0.092
_exptl_absorpt_correction_T_max 0.9900
_exptl_absorpt_correction_T_min 0.9369
_exptl_absorpt_correction_type multi-scan
_exptl_crystal_colour colorless
_exptl_crystal_density_diffrn 1.348
_exptl_crystal_density_method 'not measured'
_exptl_crystal_description prism
_exptl_crystal_F_000 1280
_exptl_crystal_size_max 0.72
_exptl_crystal_size_mid 0.40
_exptl_crystal_size_min 0.11
_refine_diff_density_max 0.168
_refine_diff_density_min -0.229
_refine_diff_density_rms 0.038
_refine_ls_extinction_method none
_refine_ls_goodness_of_fit_ref 1.024
_refine_ls_hydrogen_treatment fixed
_refine_ls_matrix_type full
_refine_ls_number_parameters 208
_refine_ls_number_reflns 2631
_refine_ls_number_restraints 0
_refine_ls_restrained_S_all 1.024
_refine_ls_R_factor_all 0.0633
_refine_ls_R_factor_gt 0.0412
_refine_ls_shift/su_max 0.001
_refine_ls_shift/su_mean 0.000
_refine_ls_structure_factor_coef Fsqd
_refine_ls_weighting_details 'calc w=1/[\s^2^(Fo^2^)+(0.0552P)^2^+0.3798P] where P=(Fo^2^+2Fc^2^)/3'
_refine_ls_weighting_scheme calc
_refine_ls_wR_factor_gt 0.0956
_refine_ls_wR_factor_ref 0.1065
_reflns_number_gt 1947
_reflns_number_total 2631
_reflns_threshold_expression >2sigma(I)
_cod_data_source_file c1ob05966a.txt
_cod_data_source_block a11374
_cod_original_cell_volume 3009.6(4)
_cod_database_code 7152047

loop_
_symmetry_equiv_pos_as_xyz
'x, y, z'
'-x+1/2, -y, z+1/2'
'-x, y+1/2, -z+1/2'
'x+1/2, -y+1/2, -z'
'-x, -y, -z'
'x-1/2, y, -z-1/2'
'x, -y-1/2, z-1/2'
'-x-1/2, y-1/2, z'

loop_
_atom_site_label
_atom_site_type_symbol
_atom_site_fract_x
_atom_site_fract_y
_atom_site_fract_z
_atom_site_U_iso_or_equiv
_atom_site_adp_type
_atom_site_occupancy
_atom_site_symmetry_multiplicity
_atom_site_calc_flag
_atom_site_refinement_flags
C1 C 0.1379(2) 0.55378(11) 1.08366(6) 0.0366(4) Uani 1 1 d .
C2 C 0.0995(2) 0.63391(12) 1.10710(6) 0.0404(4) Uani 1 1 d .
H2 H 0.0811 0.6358 1.1419 0.048 Uiso 1 1 calc R
C3 C 0.0883(2) 0.71128(12) 1.07906(6) 0.0393(4) Uani 1 1 d .
H3 H 0.0605 0.7667 1.0948 0.047 Uiso 1 1 calc R
C4 C 0.1170(2) 0.71005(11) 1.02803(6) 0.0347(4) Uani 1 1 d .
C5 C 0.1556(2) 0.62721(12) 1.00558(6) 0.0402(4) Uani 1 1 d .
H5 H 0.1757 0.6249 0.9709 0.048 Uiso 1 1 calc R
C6 C 0.1648(2) 0.54897(12) 1.03305(6) 0.0422(5) Uani 1 1 d .
H6 H 0.1892 0.4928 1.0175 0.051 Uiso 1 1 calc R
C7 C 0.1035(2) 0.79419(12) 1.00060(6) 0.0388(4) Uani 1 1 d .
H7 H 0.0767 0.8464 1.0195 0.047 Uiso 1 1 calc R
C8 C 0.1246(2) 0.80692(12) 0.95161(6) 0.0385(4) Uani 1 1 d .
H8 H 0.1534 0.7570 0.9311 0.046 Uiso 1 1 calc R
C9 C 0.1041(2) 0.89471(12) 0.92982(6) 0.0384(4) Uani 1 1 d .
H9 H 0.0899 0.9423 0.9530 0.046 Uiso 1 1 calc R
C10 C 0.1015(2) 0.92102(11) 0.88172(6) 0.0339(4) Uani 1 1 d .
C11 C 0.1036(2) 0.86164(11) 0.83782(6) 0.0314(4) Uani 1 1 d .
C12 C 0.0287(2) 0.77512(11) 0.83805(6) 0.0357(4) Uani 1 1 d .
H12 H -0.0274 0.7534 0.8672 0.043 Uiso 1 1 calc R
C13 C 0.0353(2) 0.72089(12) 0.79650(6) 0.0416(4) Uani 1 1 d .
H13 H -0.0151 0.6622 0.7974 0.050 Uiso 1 1 calc R
C14 C 0.1152(2) 0.75196(12) 0.75368(7) 0.0436(5) Uani 1 1 d .
H14 H 0.1227 0.7142 0.7254 0.052 Uiso 1 1 calc R
C15 C 0.1840(2) 0.83813(11) 0.75230(6) 0.0401(4) Uani 1 1 d .
H15 H 0.2367 0.8596 0.7226 0.048 Uiso 1 1 calc R
C16 C 0.1779(2) 0.89404(11) 0.79333(6) 0.0330(4) Uani 1 1 d .
C17 C 0.2452(2) 0.98965(11) 0.79122(6) 0.0407(4) Uani 1 1 d .
H17A H 0.2513 1.0098 0.7563 0.049 Uiso 1 1 calc R
H17B H 0.3667 0.9926 0.8053 0.049 Uiso 1 1 calc R
C18 C 0.1217(2) 1.05191(11) 0.82030(6) 0.0389(4) Uani 1 1 d .
H18A H 0.1716 1.1137 0.8203 0.047 Uiso 1 1 calc R
H18B H 0.0040 1.0541 0.8038 0.047 Uiso 1 1 calc R
C19 C 0.0982(2) 1.02066(11) 0.87260(6) 0.0391(4) Uani 1 1 d .
N1 N 0.15128(19) 0.47111(10) 1.11284(6) 0.0460(4) Uani 1 1 d .
O1 O 0.17336(18) 0.47824(9) 1.15796(5) 0.0582(4) Uani 1 1 d .
O2 O 0.14122(19) 0.39818(9) 1.09136(5) 0.0670(4) Uani 1 1 d .
O3 O 0.0781(2) 1.07477(9) 0.90627(5) 0.0632(4) Uani 1 1 d .

loop_
_atom_site_aniso_label
_atom_site_aniso_U_11
_atom_site_aniso_U_22
_atom_site_aniso_U_33
_atom_site_aniso_U_23
_atom_site_aniso_U_13
_atom_site_aniso_U_12
C1 0.0305(10) 0.0464(10) 0.0328(10) 0.0060(8) -0.0014(7) -0.0016(7)
C2 0.0446(11) 0.0511(11) 0.0255(9) 0.0019(8) 0.0010(7) -0.0014(8)
C3 0.0460(11) 0.0440(10) 0.0278(10) -0.0018(8) 0.0008(8) -0.0010(8)
C4 0.0321(9) 0.0468(10) 0.0253(9) 0.0010(8) -0.0012(7) -0.0018(7)
C5 0.0422(11) 0.0526(11) 0.0258(9) -0.0014(8) 0.0006(7) 0.0007(8)
C6 0.0424(11) 0.0467(11) 0.0376(10) -0.0040(9) 0.0006(8) 0.0024(8)
C7 0.0390(10) 0.0483(10) 0.0290(10) 0.0003(8) 0.0004(8) 0.0013(8)
C8 0.0376(10) 0.0478(11) 0.0301(10) 0.0006(8) -0.0003(7) 0.0048(7)
C9 0.0384(10) 0.0462(10) 0.0306(10) -0.0031(8) 0.0013(7) 0.0041(8)
C10 0.0319(10) 0.0415(9) 0.0282(9) 0.0019(8) 0.0005(7) 0.0030(7)
C11 0.0281(9) 0.0376(9) 0.0286(9) 0.0017(7) -0.0024(7) 0.0042(7)
C12 0.0362(10) 0.0368(9) 0.0340(10) 0.0069(8) -0.0041(7) 0.0039(7)
C13 0.0417(11) 0.0345(9) 0.0485(12) -0.0010(8) -0.0092(9) 0.0051(8)
C14 0.0456(11) 0.0462(11) 0.0389(11) -0.0108(9) -0.0028(9) 0.0063(8)
C15 0.0404(11) 0.0505(11) 0.0295(9) -0.0023(8) 0.0020(8) 0.0027(8)
C16 0.0285(9) 0.0416(9) 0.0290(9) -0.0008(7) -0.0014(7) 0.0013(7)
C17 0.0402(11) 0.0483(10) 0.0338(9) 0.0018(8) 0.0032(8) -0.0085(8)
C18 0.0457(11) 0.0357(9) 0.0352(10) 0.0041(8) -0.0005(8) -0.0060(7)
C19 0.0404(11) 0.0416(10) 0.0353(10) -0.0039(8) -0.0012(8) 0.0028(8)
N1 0.0436(10) 0.0482(10) 0.0463(10) 0.0062(8) 0.0018(7) 0.0022(7)
O1 0.0691(10) 0.0664(9) 0.0393(8) 0.0135(7) 0.0002(7) 0.0062(7)
O2 0.0900(12) 0.0462(9) 0.0649(10) 0.0048(7) -0.0018(8) -0.0002(7)
O3 0.1020(12) 0.0476(8) 0.0399(8) -0.0101(7) 0.0011(7) 0.0117(7)

loop_
_atom_type_symbol
_atom_type_description
_atom_type_scat_dispersion_real
_atom_type_scat_dispersion_imag
_atom_type_scat_source
C C 0.0033 0.0016 'International Tables Vol C Tables 4.2.6.8 and 6.1.1.4'
H H 0.0000 0.0000 'International Tables Vol C Tables 4.2.6.8 and 6.1.1.4'
N N 0.0061 0.0033 'International Tables Vol C Tables 4.2.6.8 and 6.1.1.4'
O O 0.0106 0.0060 'International Tables Vol C Tables 4.2.6.8 and 6.1.1.4'

loop_
_geom_angle_atom_site_label_1
_geom_angle_atom_site_label_2
_geom_angle_atom_site_label_3
_geom_angle
C2 C1 C6 121.96(16)
C2 C1 N1 119.38(15)
C6 C1 N1 118.66(16)
C1 C2 C3 118.60(16)
C1 C2 H2 120.7
C3 C2 H2 120.7
C2 C3 C4 121.54(16)
C2 C3 H3 119.2
C4 C3 H3 119.2
C3 C4 C5 118.10(15)
C3 C4 C7 118.77(16)
C5 C4 C7 123.12(15)
C6 C5 C4 121.05(15)
C6 C5 H5 119.5
C4 C5 H5 119.5
C5 C6 C1 118.73(16)
C5 C6 H6 120.6
C1 C6 H6 120.6
C8 C7 C4 127.81(17)
C8 C7 H7 116.1
C4 C7 H7 116.1
C7 C8 C9 121.15(16)
C7 C8 H8 119.4
C9 C8 H8 119.4
C10 C9 C8 130.87(16)
C10 C9 H9 114.6
C8 C9 H9 114.6
C9 C10 C11 126.66(15)
C9 C10 C19 116.20(15)
C11 C10 C19 117.14(14)
C12 C11 C16 118.36(14)
C12 C11 C10 122.55(14)
C16 C11 C10 119.05(14)
C13 C12 C11 121.01(16)
C13 C12 H12 119.5
C11 C12 H12 119.5
C12 C13 C14 120.08(16)
C12 C13 H13 120.0
C14 C13 H13 120.0
C15 C14 C13 119.63(16)
C15 C14 H14 120.2
C13 C14 H14 120.2
C14 C15 C16 121.38(16)
C14 C15 H15 119.3
C16 C15 H15 119.3
C15 C16 C11 119.43(15)
C15 C16 C17 121.47(14)
C11 C16 C17 119.08(14)
C16 C17 C18 110.24(14)
C16 C17 H17A 109.6
C18 C17 H17A 109.6
C16 C17 H17B 109.6
C18 C17 H17B 109.6
H17A C17 H17B 108.1
C19 C18 C17 111.70(14)
C19 C18 H18A 109.3
C17 C18 H18A 109.3
C19 C18 H18B 109.3
C17 C18 H18B 109.3
H18A C18 H18B 107.9
O3 C19 C10 121.82(16)
O3 C19 C18 120.89(16)
C10 C19 C18 117.29(14)
O2 N1 O1 123.32(16)
O2 N1 C1 118.66(16)
O1 N1 C1 118.02(15)

loop_
_geom_bond_atom_site_label_1
_geom_bond_atom_site_label_2
_geom_bond_distance
C1 C2 1.377(2)
C1 C6 1.384(2)
C1 N1 1.461(2)
C2 C3 1.378(2)
C2 H2 0.9500
C3 C4 1.395(2)
C3 H3 0.9500
C4 C5 1.401(2)
C4 C7 1.455(2)
C5 C6 1.379(2)
C5 H5 0.9500
C6 H6 0.9500
C7 C8 1.346(2)
C7 H7 0.9500
C8 C9 1.437(2)
C8 H8 0.9500
C9 C10 1.357(2)
C9 H9 0.9500
C10 C11 1.478(2)
C10 C19 1.499(2)
C11 C12 1.401(2)
C11 C16 1.409(2)
C12 C13 1.382(2)
C12 H12 0.9500
C13 C14 1.382(2)
C13 H13 0.9500
C14 C15 1.379(2)
C14 H14 0.9500
C15 C16 1.385(2)
C15 H15 0.9500
C16 C17 1.507(2)
C17 C18 1.527(2)
C17 H17A 0.9900
C17 H17B 0.9900
C18 C19 1.497(2)
C18 H18A 0.9900
C18 H18B 0.9900
C19 O3 1.2224(19)
N1 O2 1.2300(19)
N1 O1 1.2350(18)
